data_1513292
loop_
_publ_author_name
'Nagai, Atsushi'
'Murakami, Takuya'
'Nagata, Yuuya'
'Kokado, Kenta'
'Chujo, Yoshiki'

_publ_section_title
;
 Synthesis and Photostability of Poly(p-phenylenevinylene-borane)s
;
_journal_issue 18
_journal_name_full Macromolecules
_journal_page_first 7217
_journal_paper_doi 10.1021/ma901001b
_journal_volume 42
_journal_year 2009
_chemical_formula_sum 'C31 H37 B'
_chemical_formula_weight 420.42
_chemical_name_systematic
; 
 ? 
;
_space_group_IT_number 14
_symmetry_cell_setting monoclinic
_symmetry_space_group_name_Hall '-P 2yn'
_symmetry_space_group_name_H-M 'P 1 21/n 1'
_atom_sites_solution_hydrogens geom
_atom_sites_solution_primary direct
_atom_sites_solution_secondary difmap
_audit_creation_method SHELXL-97
_cell_angle_alpha 90.00
_cell_angle_beta 93.679(11)
_cell_angle_gamma 90.00
_cell_formula_units_Z 4
_cell_length_a 11.482(5)
_cell_length_b 18.367(12)
_cell_length_c 12.571(6)
_cell_measurement_temperature 93(2)
_cell_volume 2646(2)
_computing_cell_refinement PROCESS-AUTO
_computing_data_collection PROCESS-AUTO
_computing_data_reduction 'Yadokari-XG (Wakita, 2000)'
_computing_molecular_graphics 'Yadokari-XG (Wakita, 2000)'
_computing_publication_material 'Yadokari-XG (Wakita, 2000)'
_computing_structure_refinement 'SHELXL-97 (Sheldrick, 1997)'
_computing_structure_solution 'SHELXS-97 (Sheldrick, 1990)'
_diffrn_ambient_temperature 93(2)
_diffrn_measured_fraction_theta_full 0.988
_diffrn_measured_fraction_theta_max 0.988
_diffrn_radiation_monochromator graphite
_diffrn_radiation_source 'fine-focus sealed tube'
_diffrn_radiation_type MoK\a
_diffrn_radiation_wavelength 0.71075
_diffrn_reflns_av_R_equivalents 0.1572
_diffrn_reflns_av_sigmaI/netI 0.1907
_diffrn_reflns_limit_h_max 14
_diffrn_reflns_limit_h_min -14
_diffrn_reflns_limit_k_max 23
_diffrn_reflns_limit_k_min -23
_diffrn_reflns_limit_l_max 16
_diffrn_reflns_limit_l_min -16
_diffrn_reflns_number 24130
_diffrn_reflns_theta_full 27.48
_diffrn_reflns_theta_max 27.48
_diffrn_reflns_theta_min 3.25
_exptl_absorpt_coefficient_mu 0.058
_exptl_absorpt_correction_T_max 0.9827
_exptl_absorpt_correction_T_min 0.9827
_exptl_absorpt_correction_type multi-scan
_exptl_absorpt_process_details
;
    Higashi, T. (1995). Program for Absorption Correction.
    Rigaku Corporation, Tokyo, Japan.
;
_exptl_crystal_density_diffrn 1.055
_exptl_crystal_density_method 'not measured'
_exptl_crystal_F_000 912
_exptl_crystal_size_max 0.30
_exptl_crystal_size_mid 0.30
_exptl_crystal_size_min 0.30
_refine_diff_density_max 0.880
_refine_diff_density_min -0.218
_refine_diff_density_rms 0.058
_refine_ls_extinction_method none
_refine_ls_goodness_of_fit_ref 0.969
_refine_ls_hydrogen_treatment constr
_refine_ls_matrix_type full
_refine_ls_number_parameters 295
_refine_ls_number_reflns 5990
_refine_ls_number_restraints 0
_refine_ls_restrained_S_all 0.969
_refine_ls_R_factor_all 0.1964
_refine_ls_R_factor_gt 0.0796
_refine_ls_shift/su_max 0.000
_refine_ls_shift/su_mean 0.000
_refine_ls_structure_factor_coef Fsqd
_refine_ls_weighting_details 'calc w=1/[\s^2^(Fo^2^)+(0.0765P)^2^+0.0000P] where P=(Fo^2^+2Fc^2^)/3'
_refine_ls_weighting_scheme calc
_refine_ls_wR_factor_gt 0.1561
_refine_ls_wR_factor_ref 0.1909
_reflns_number_gt 2817
_reflns_number_total 5990
_reflns_threshold_expression >2\s(I)
_cod_data_source_file ma901001bsup1.cif
_cod_data_source_block 2
_cod_original_sg_symbol_Hall -p_2yn
_cod_original_sg_symbol_H-M p_21/n
_cod_database_code 1513292

loop_
_symmetry_equiv_pos_as_xyz
'x, y, z'
'-x+1/2, y+1/2, -z+1/2'
'-x, -y, -z'
'x-1/2, -y-1/2, z-1/2'

loop_
_atom_site_label
_atom_site_type_symbol
_atom_site_fract_x
_atom_site_fract_y
_atom_site_fract_z
_atom_site_U_iso_or_equiv
_atom_site_adp_type
_atom_site_occupancy
_atom_site_symmetry_multiplicity
_atom_site_calc_flag
_atom_site_refinement_flags
C1 C 0.3907(3) 0.30480(16) -0.3268(2) 0.0189(7) Uani 1 1 d .
H20 H 0.3644 0.2962 -0.3989 0.023 Uiso 1 1 calc R
C2 C 0.3377(3) 0.10442(16) 0.0710(2) 0.0173(7) Uani 1 1 d .
C3 C 0.4035(3) 0.38245(17) -0.1758(2) 0.0203(7) Uani 1 1 d .
H21 H 0.3864 0.4271 -0.1419 0.024 Uiso 1 1 calc R
C4 C 0.4677(3) 0.32933(17) -0.1186(2) 0.0192(7) Uani 1 1 d .
C5 C 0.2999(3) 0.43037(17) -0.3475(2) 0.0221(8) Uani 1 1 d .
H22 H 0.2382 0.4056 -0.3942 0.027 Uiso 1 1 calc R
C6 C 0.3642(3) 0.37157(17) -0.2809(2) 0.0187(7) Uani 1 1 d .
C7 C 0.5067(3) 0.14555(17) -0.0309(2) 0.0196(7) Uani 1 1 d .
H23 H 0.5524 0.1059 -0.0032 0.023 Uiso 1 1 calc R
C8 C 0.9482(3) 0.30375(19) -0.1994(2) 0.0279(8) Uani 1 1 d .
H3 H 0.9038 0.3466 -0.2145 0.034 Uiso 1 1 calc R
C9 C 0.3958(3) 0.14982(16) -0.0043(2) 0.0196(7) Uani 1 1 d .
H24 H 0.3496 0.1869 -0.0387 0.023 Uiso 1 1 calc R
C10 C 0.1745(3) 0.08721(18) 0.1810(3) 0.0261(8) Uani 1 1 d .
H6 H 0.1017 0.1033 0.2041 0.031 Uiso 1 1 calc R
C11 C 0.4942(3) 0.26205(16) -0.1653(2) 0.0173(7) Uani 1 1 d .
C12 C 0.8927(3) 0.24129(16) -0.1659(2) 0.0185(7) Uani 1 1 d .
C13 C 0.4533(3) 0.25070(16) -0.2722(2) 0.0180(7) Uani 1 1 d .
C14 C 0.7660(3) 0.24295(17) -0.1561(2) 0.0188(7) Uani 1 1 d .
H19 H 0.7264 0.2847 -0.1844 0.023 Uiso 1 1 calc R
C15 C 0.3837(3) 0.46731(19) -0.4206(3) 0.0330(9) Uani 1 1 d .
H25 H 0.4426 0.4948 -0.3774 0.050 Uiso 1 1 calc R
H26 H 0.3398 0.5005 -0.4693 0.050 Uiso 1 1 calc R
H27 H 0.4223 0.4302 -0.4620 0.050 Uiso 1 1 calc R
C16 C 0.4775(3) 0.17761(17) -0.3245(2) 0.0216(7) Uani 1 1 d .
H28 H 0.5061 0.1435 -0.2666 0.026 Uiso 1 1 calc R
C17 C 0.2259(3) 0.02486(18) 0.2234(3) 0.0276(8) Uani 1 1 d .
H9 H 0.1878 -0.0024 0.2752 0.033 Uiso 1 1 calc R
C18 C 0.3885(3) 0.04081(17) 0.1155(2) 0.0231(8) Uani 1 1 d .
H10 H 0.4618 0.0246 0.0936 0.028 Uiso 1 1 calc R
C19 C 0.2301(3) 0.12646(17) 0.1039(2) 0.0215(7) Uani 1 1 d .
H11 H 0.1939 0.1688 0.0735 0.026 Uiso 1 1 calc R
C20 C 1.0800(3) 0.17985(18) -0.1558(2) 0.0255(8) Uani 1 1 d .
H12 H 1.1251 0.1373 -0.1406 0.031 Uiso 1 1 calc R
B1 B 0.5659(3) 0.2007(2) -0.1038(3) 0.0207(8) Uani 1 1 d .
C22 C 0.3679(3) 0.14396(18) -0.3792(3) 0.0326(9) Uani 1 1 d .
H29 H 0.3069 0.1408 -0.3283 0.049 Uiso 1 1 calc R
H30 H 0.3858 0.0951 -0.4046 0.049 Uiso 1 1 calc R
H31 H 0.3404 0.1744 -0.4397 0.049 Uiso 1 1 calc R
C23 C 0.9606(3) 0.17890(17) -0.1448(2) 0.0219(7) Uani 1 1 d .
H13 H 0.9244 0.1355 -0.1225 0.026 Uiso 1 1 calc R
C24 C 0.3323(3) 0.00182(18) 0.1910(3) 0.0323(9) Uani 1 1 d .
H14 H 0.3671 -0.0411 0.2208 0.039 Uiso 1 1 calc R
C25 C 0.5738(3) 0.18440(19) -0.4014(3) 0.0325(9) Uani 1 1 d .
H32 H 0.5897 0.1365 -0.4316 0.049 Uiso 1 1 calc R
H33 H 0.6448 0.2030 -0.3633 0.049 Uiso 1 1 calc R
H34 H 0.5491 0.2181 -0.4590 0.049 Uiso 1 1 calc R
C26 C 0.6992(3) 0.19267(17) -0.1120(2) 0.0202(7) Uani 1 1 d .
H35 H 0.7359 0.1497 -0.0842 0.024 Uiso 1 1 calc R
C27 C 0.5108(3) 0.34542(18) -0.0051(2) 0.0242(8) Uani 1 1 d .
H36 H 0.5528 0.3013 0.0239 0.029 Uiso 1 1 calc R
C28 C 0.5982(3) 0.40930(18) -0.0014(3) 0.0325(9) Uani 1 1 d .
H37 H 0.6651 0.3966 -0.0423 0.049 Uiso 1 1 calc R
H38 H 0.6252 0.4191 0.0728 0.049 Uiso 1 1 calc R
H39 H 0.5599 0.4528 -0.0322 0.049 Uiso 1 1 calc R
C29 C 0.2398(3) 0.48896(18) -0.2843(3) 0.0297(9) Uani 1 1 d .
H40 H 0.1896 0.4658 -0.2340 0.045 Uiso 1 1 calc R
H41 H 0.1923 0.5200 -0.3335 0.045 Uiso 1 1 calc R
H42 H 0.2989 0.5187 -0.2450 0.045 Uiso 1 1 calc R
C30 C 1.1333(3) 0.2424(2) -0.1889(3) 0.0315(9) Uani 1 1 d .
H17 H 1.2151 0.2430 -0.1965 0.038 Uiso 1 1 calc R
C31 C 0.4107(3) 0.3614(2) 0.0652(3) 0.0394(10) Uani 1 1 d .
H43 H 0.3678 0.4043 0.0379 0.059 Uiso 1 1 calc R
H44 H 0.4420 0.3707 0.1383 0.059 Uiso 1 1 calc R
H45 H 0.3580 0.3194 0.0645 0.059 Uiso 1 1 calc R
C32 C 1.0676(3) 0.3045(2) -0.2110(3) 0.0345(9) Uani 1 1 d .
H18 H 1.1043 0.3475 -0.2342 0.041 Uiso 1 1 calc R

loop_
_atom_site_aniso_label
_atom_site_aniso_U_11
_atom_site_aniso_U_22
_atom_site_aniso_U_33
_atom_site_aniso_U_23
_atom_site_aniso_U_13
_atom_site_aniso_U_12
C1 0.0183(18) 0.0247(18) 0.0134(16) 0.0027(14) -0.0002(13) -0.0043(14)
C2 0.0175(18) 0.0189(17) 0.0157(16) -0.0045(14) 0.0023(13) -0.0039(14)
C3 0.0187(18) 0.0231(18) 0.0191(17) 0.0030(14) 0.0024(13) 0.0026(14)
C4 0.0146(17) 0.0270(19) 0.0164(17) 0.0048(14) 0.0027(13) 0.0004(14)
C5 0.0170(19) 0.0281(19) 0.0204(18) 0.0021(15) -0.0044(14) 0.0014(14)
C6 0.0128(17) 0.0249(18) 0.0187(17) 0.0069(14) 0.0028(13) -0.0036(13)
C7 0.0183(18) 0.0210(18) 0.0190(17) 0.0004(14) -0.0020(14) 0.0021(14)
C8 0.024(2) 0.035(2) 0.0246(19) 0.0099(16) -0.0028(15) 0.0021(16)
C9 0.0218(19) 0.0173(17) 0.0192(17) 0.0008(14) -0.0014(13) 0.0026(14)
C10 0.0163(19) 0.034(2) 0.028(2) -0.0103(16) 0.0064(15) -0.0036(15)
C11 0.0143(17) 0.0226(17) 0.0155(16) 0.0048(14) 0.0039(13) -0.0012(13)
C12 0.0223(18) 0.0232(18) 0.0102(15) 0.0029(14) 0.0022(12) 0.0011(14)
C13 0.0165(17) 0.0210(17) 0.0167(16) 0.0056(14) 0.0030(13) -0.0015(14)
C14 0.0185(18) 0.0234(18) 0.0143(16) 0.0044(14) -0.0002(13) 0.0058(14)
C15 0.041(2) 0.033(2) 0.026(2) 0.0111(16) 0.0071(17) 0.0082(17)
C16 0.0251(19) 0.0235(18) 0.0161(17) 0.0047(14) 0.0005(14) 0.0027(15)
C17 0.033(2) 0.0266(19) 0.0240(19) 0.0017(15) 0.0099(16) -0.0076(16)
C18 0.023(2) 0.0257(19) 0.0218(18) -0.0003(15) 0.0095(14) 0.0037(15)
C19 0.0212(18) 0.0193(17) 0.0237(18) -0.0051(14) 0.0009(14) -0.0027(14)
C20 0.024(2) 0.034(2) 0.0199(18) -0.0006(15) 0.0057(14) 0.0053(16)
B1 0.022(2) 0.024(2) 0.0157(19) -0.0054(16) -0.0008(15) -0.0026(16)
C22 0.033(2) 0.028(2) 0.036(2) -0.0041(16) -0.0009(17) -0.0073(16)
C23 0.0238(19) 0.0255(18) 0.0167(17) 0.0007(14) 0.0027(14) 0.0001(15)
C24 0.038(2) 0.0224(19) 0.038(2) 0.0024(16) 0.0125(17) 0.0009(17)
C25 0.034(2) 0.035(2) 0.029(2) -0.0081(17) 0.0056(16) -0.0007(17)
C26 0.0198(18) 0.0223(17) 0.0184(17) 0.0024(14) 0.0001(13) 0.0031(14)
C27 0.029(2) 0.0267(18) 0.0160(17) -0.0012(14) -0.0044(14) 0.0050(15)
C28 0.034(2) 0.034(2) 0.028(2) -0.0064(16) -0.0092(16) 0.0044(17)
C29 0.028(2) 0.029(2) 0.033(2) 0.0035(16) 0.0020(16) 0.0089(16)
C30 0.0181(19) 0.052(3) 0.0242(19) 0.0087(18) 0.0032(15) 0.0007(17)
C31 0.048(3) 0.052(3) 0.0186(19) -0.0035(17) 0.0058(17) -0.001(2)
C32 0.023(2) 0.047(2) 0.034(2) 0.0150(18) 0.0052(16) -0.0070(17)

loop_
_atom_type_symbol
_atom_type_description
_atom_type_scat_dispersion_real
_atom_type_scat_dispersion_imag
_atom_type_scat_source
C C 0.0033 0.0016 'International Tables Vol C Tables 4.2.6.8 and 6.1.1.4'
H H 0.0000 0.0000 'International Tables Vol C Tables 4.2.6.8 and 6.1.1.4'
B B 0.0013 0.0007 'International Tables Vol C Tables 4.2.6.8 and 6.1.1.4'

loop_
_geom_angle_atom_site_label_1
_geom_angle_atom_site_label_2
_geom_angle_atom_site_label_3
_geom_angle
C13 C1 C6 123.1(3)
C19 C2 C18 118.6(3)
C19 C2 C9 118.7(3)
C18 C2 C9 122.6(3)
C6 C3 C4 121.4(3)
C3 C4 C11 121.3(3)
C3 C4 C27 118.8(3)
C11 C4 C27 119.9(3)
C6 C5 C29 115.6(3)
C6 C5 C15 110.0(3)
C29 C5 C15 108.8(3)
C3 C6 C1 117.1(3)
C3 C6 C5 122.6(3)
C1 C6 C5 120.3(3)
C9 C7 B1 124.7(3)
C32 C8 C12 121.0(3)
C7 C9 C2 127.7(3)
C17 C10 C19 119.6(3)
C4 C11 C13 117.3(3)
C4 C11 B1 123.0(3)
C13 C11 B1 119.7(3)
C8 C12 C23 118.1(3)
C8 C12 C14 119.0(3)
C23 C12 C14 122.9(3)
C1 C13 C11 119.8(3)
C1 C13 C16 121.4(3)
C11 C13 C16 118.8(3)
C26 C14 C12 128.0(3)
C25 C16 C22 111.1(3)
C25 C16 C13 111.2(3)
C22 C16 C13 112.4(3)
C24 C17 C10 120.4(3)
C24 C18 C2 120.2(3)
C2 C19 C10 120.8(3)
C30 C20 C23 120.1(3)
C26 B1 C7 116.8(3)
C26 B1 C11 121.7(3)
C7 B1 C11 121.6(3)
C20 C23 C12 120.8(3)
C17 C24 C18 120.4(3)
C14 C26 B1 123.8(3)
C4 C27 C31 111.8(3)
C4 C27 C28 110.6(3)
C31 C27 C28 110.5(3)
C20 C30 C32 120.0(3)
C30 C32 C8 120.0(3)

loop_
_geom_bond_atom_site_label_1
_geom_bond_atom_site_label_2
_geom_bond_distance
C1 C13 1.383(4)
C1 C6 1.397(4)
C2 C19 1.387(4)
C2 C18 1.406(4)
C2 C9 1.456(4)
C3 C6 1.383(4)
C3 C4 1.395(4)
C4 C11 1.410(4)
C4 C27 1.509(4)
C5 C6 1.528(4)
C5 C29 1.528(4)
C5 C15 1.531(4)
C7 C9 1.340(4)
C7 B1 1.551(5)
C8 C32 1.388(4)
C8 C12 1.391(4)
C10 C17 1.380(5)
C10 C19 1.395(4)
C11 C13 1.410(4)
C11 B1 1.571(5)
C12 C23 1.402(4)
C12 C14 1.468(4)
C13 C16 1.528(4)
C14 C26 1.343(4)
C16 C25 1.520(4)
C16 C22 1.526(4)
C17 C24 1.378(4)
C18 C24 1.382(4)
C20 C30 1.379(4)
C20 C23 1.387(4)
B1 C26 1.547(5)
C27 C31 1.523(4)
C27 C28 1.543(4)
C30 C32 1.384(5)
